data_2020046
loop_
_publ_author_name
'Lidin, S.'
'Jacob, M.'
'Larsson, A.K.'

_publ_section_title
;
 (Fe, Ni) Zn6.5, a superstructure of gamma-brass
;
_journal_name_full 'Acta Crystallographica C (39,1983-)'
_journal_page_first 340
_journal_page_last 343
_journal_volume 50
_journal_year 1994
_chemical_formula_sum 'Fe0.99 Ni0.99 Zn12.71'
_chemical_name_systematic '(Fe Ni).99 Zn12.71'
_space_group_IT_number 216
_symmetry_space_group_name_Hall 'F -4 2 3'
_symmetry_space_group_name_H-M 'F -4 3 m'
_cell_angle_alpha 90
_cell_angle_beta 90
_cell_angle_gamma 90
_cell_formula_units_Z 28
_cell_length_a 18.0838
_cell_length_b 18.0838
_cell_length_c 18.0838
_cell_volume 5913.833
_citation_journal_id_ASTM ACSCEE
_cod_data_source_file Lidin_ACSCEE_1994_480.cif
_cod_data_source_block Fe0.99Ni0.99Zn12.71
_cod_database_code 2020046

loop_
_symmetry_equiv_pos_as_xyz
x,y,z
y,-x,-z
-x,-y,z
-y,x,-z
x,-y,-z
-y,-x,z
-x,y,-z
y,x,z
z,x,y
x,-z,-y
-z,-x,y
-x,z,-y
z,-x,-y
-x,-z,y
-z,x,-y
x,z,y
y,z,x
y,-z,-x
-z,-y,x
-y,z,-x
z,y,x
-y,-z,x
-z,y,-x
z,-y,-x
x,y+1/2,z+1/2
y,-x+1/2,-z+1/2
-x,-y+1/2,z+1/2
-y,x+1/2,-z+1/2
x,-y+1/2,-z+1/2
-y,-x+1/2,z+1/2
-x,y+1/2,-z+1/2
y,x+1/2,z+1/2
z,x+1/2,y+1/2
x,-z+1/2,-y+1/2
-z,-x+1/2,y+1/2
-x,z+1/2,-y+1/2
z,-x+1/2,-y+1/2
-x,-z+1/2,y+1/2
-z,x+1/2,-y+1/2
x,z+1/2,y+1/2
y,z+1/2,x+1/2
y,-z+1/2,-x+1/2
-z,-y+1/2,x+1/2
-y,z+1/2,-x+1/2
z,y+1/2,x+1/2
-y,-z+1/2,x+1/2
-z,y+1/2,-x+1/2
z,-y+1/2,-x+1/2
x+1/2,y,z+1/2
y+1/2,-x,-z+1/2
-x+1/2,-y,z+1/2
-y+1/2,x,-z+1/2
x+1/2,-y,-z+1/2
-y+1/2,-x,z+1/2
-x+1/2,y,-z+1/2
y+1/2,x,z+1/2
z+1/2,x,y+1/2
x+1/2,-z,-y+1/2
-z+1/2,-x,y+1/2
-x+1/2,z,-y+1/2
z+1/2,-x,-y+1/2
-x+1/2,-z,y+1/2
-z+1/2,x,-y+1/2
x+1/2,z,y+1/2
y+1/2,z,x+1/2
y+1/2,-z,-x+1/2
-z+1/2,-y,x+1/2
-y+1/2,z,-x+1/2
z+1/2,y,x+1/2
-y+1/2,-z,x+1/2
-z+1/2,y,-x+1/2
z+1/2,-y,-x+1/2
x+1/2,y+1/2,z
y+1/2,-x+1/2,-z
-x+1/2,-y+1/2,z
-y+1/2,x+1/2,-z
x+1/2,-y+1/2,-z
-y+1/2,-x+1/2,z
-x+1/2,y+1/2,-z
y+1/2,x+1/2,z
z+1/2,x+1/2,y
x+1/2,-z+1/2,-y
-z+1/2,-x+1/2,y
-x+1/2,z+1/2,-y
z+1/2,-x+1/2,-y
-x+1/2,-z+1/2,y
-z+1/2,x+1/2,-y
x+1/2,z+1/2,y
y+1/2,z+1/2,x
y+1/2,-z+1/2,-x
-z+1/2,-y+1/2,x
-y+1/2,z+1/2,-x
z+1/2,y+1/2,x
-y+1/2,-z+1/2,x
-z+1/2,y+1/2,-x
z+1/2,-y+1/2,-x

loop_
_atom_site_label
_atom_site_type_symbol
_atom_site_fract_x
_atom_site_fract_y
_atom_site_fract_z
_atom_site_occupancy
_atom_site_U_iso_or_equiv
Fe1 Fe 0 0 0 0.34 0.0
Zn7 Zn 0.0722 0.25 0.25 1 0.0
Zn9 Zn 0.059 0.059 0.7321 1 0.0
Ni5 Ni 0.1586 0 0 0.5 0.0
Zn12 Zn 0.201 0.201 0.5936 1 0.0
Ni1 Ni 0 0 0 0.34 0.0
Ni2 Ni 0.5988 0.5988 0.5988 0.5 0.0
Zn1 Zn 0.75 0.75 0.75 1 0.0
Zn11 Zn 0.1437 0.1437 0.4698 1 0.0
Zn6 Zn 0.3916 0 0 1 0.0
Zn3 Zn 0.1978 0.1978 0.1978 1 0.0
Zn8 Zn 0.0941 0.0941 0.2305 1 0.0
Fe2 Fe 0.5988 0.5988 0.5988 0.5 0.0
Fe5 Fe 0.1586 0 0 0.5 0.0
Ni4 Ni 0.945 0.945 0.945 0.265 0.0
Zn4 Zn 0.3352 0.3352 0.3352 1 0.0
Zn2 Zn 0.085 0.085 0.085 1 0.0
Zn10 Zn 0.1617 0.1617 0.9783 1 0.0
Fe4 Fe 0.945 0.945 0.945 0.265 0.0
Ni3 Ni 0.926 0.926 0.926 0.125 0.0
Zn5 Zn 0.8339 0.8339 0.8339 1 0.0
Fe3 Fe 0.926 0.926 0.926 0.125 0.0
